data_4337590
loop_
_publ_author_name
'Morgan, Ian S.'
'Peuronen, Anssi'
'H\"anninen, Mikko M'
'Reed, Robert W.'
'Cl\'erac, Rodolphe'
'Tuononen, Heikki M.'

_publ_section_title
;
 1-Phenyl-3-(pyrid-2-yl)benzo[e][1,2,4]triazinyl: the first &quot;Blatter
 radical&quot; for coordination chemistry.
;
_journal_issue 1
_journal_name_full 'Inorganic chemistry'
_journal_page_first 33
_journal_page_last 35
_journal_paper_doi 10.1021/ic402954p
_journal_volume 53
_journal_year 2014
_chemical_formula_moiety 'C18 H13 N4'
_chemical_formula_sum 'C18 H13 N4'
_chemical_formula_weight 285.32
_chemical_name_systematic
;
 ?
;
_space_group_crystal_system monoclinic
_space_group_IT_number 14
_space_group_name_Hall '-P 2yn'
_space_group_name_H-M_alt 'P 1 21/n 1'
_symmetry_space_group_name_Hall '-P 2yn'
_symmetry_space_group_name_H-M 'P 1 21/n 1'
_atom_sites_solution_hydrogens geom
_atom_sites_solution_primary direct
_audit_creation_date 2013-11-21
_audit_creation_method
;
  Olex2 1.2
  (compiled Apr 23 2013 17:59:47, GUI svn.r4466)
;
_cell_angle_alpha 90
_cell_angle_beta 95.733(4)
_cell_angle_gamma 90
_cell_formula_units_Z 4
_cell_length_a 8.8690(4)
_cell_length_b 10.0658(4)
_cell_length_c 15.5522(6)
_cell_measurement_reflns_used 2193
_cell_measurement_temperature 123.01(10)
_cell_measurement_theta_max 74.7490
_cell_measurement_theta_min 5.2360
_cell_volume 1381.46(10)
_computing_cell_refinement
;
CrysAlisPro, Agilent Technologies,
Version 1.171.36.28 (release 01-02-2013 CrysAlis171 .NET)
(compiled Feb  1 2013,16:14:44)
;
_computing_data_collection
;
CrysAlisPro, Agilent Technologies,
Version 1.171.36.28 (release 01-02-2013 CrysAlis171 .NET)
(compiled Feb  1 2013,16:14:44)
;
_computing_data_reduction
;
CrysAlisPro, Agilent Technologies,
Version 1.171.36.28 (release 01-02-2013 CrysAlis171 .NET)
(compiled Feb  1 2013,16:14:44)
;
_computing_molecular_graphics
;
O. V. Dolomanov, L. J. Bourhis, R. J. Gildea, J. A. K. Howard and H. Puschmann,
OLEX2: a complete structure solution, refinement and analysis program.
J. Appl. Cryst. (2009). 42, 339-341.
;
_computing_publication_material
;
O. V. Dolomanov, L. J. Bourhis, R. J. Gildea, J. A. K. Howard and H. Puschmann,
OLEX2: a complete structure solution, refinement and analysis program.
J. Appl. Cryst. (2009). 42, 339-341.
;
_computing_structure_refinement 'ShelXL (Sheldrick, 2008)'
_computing_structure_solution 'ShelXS (Sheldrick, 2008)'
_diffrn_ambient_temperature 123.01(10)
_diffrn_detector_area_resol_mean 10.3953
_diffrn_measured_fraction_theta_full 0.993
_diffrn_measured_fraction_theta_max 0.993
_diffrn_measurement_details
;
  1 omega  -75.00  -22.00   1.0000   10.0000
omega____ theta____ kappa____ phi______ frames
    -      -41.6176  -37.0000 -150.0000 53

  2 omega  -45.00   32.00   1.0000   10.0000
omega____ theta____ kappa____ phi______ frames
    -      -41.6176   37.0000    0.0000 77

  3 omega  -39.00    2.00   1.0000   10.0000
omega____ theta____ kappa____ phi______ frames
    -      -41.6176   37.0000 -120.0000 41

  4 omega   57.00   98.00   1.0000   10.0000
omega____ theta____ kappa____ phi______ frames
    -       41.6176 -125.0000  -30.0000 41

  5 omega   29.00  109.00   1.0000   35.0000
omega____ theta____ kappa____ phi______ frames
    -      112.0000  -94.0000  120.0000 80

  6 omega   89.00  169.00   1.0000   35.0000
omega____ theta____ kappa____ phi______ frames
    -      112.0000   45.0000 -120.0000 80

  7 omega  103.00  178.00   1.0000   35.0000
omega____ theta____ kappa____ phi______ frames
    -      112.0000  111.0000  120.0000 75

  8 omega   45.00  116.00   1.0000   35.0000
omega____ theta____ kappa____ phi______ frames
    -      112.0000 -111.0000   90.0000 71

  9 omega   36.00   89.00   1.0000   35.0000
omega____ theta____ kappa____ phi______ frames
    -      112.0000  -30.0000  120.0000 53

 10 omega   36.00   91.00   1.0000   35.0000
omega____ theta____ kappa____ phi______ frames
    -      112.0000  -30.0000 -120.0000 55
;
_diffrn_measurement_device_type 'SuperNova, Dual, Cu at zero, Atlas'
_diffrn_measurement_method '\w scans'
_diffrn_orient_matrix_UB_11 0.1301534000
_diffrn_orient_matrix_UB_12 -0.0085632000
_diffrn_orient_matrix_UB_13 -0.0583766000
_diffrn_orient_matrix_UB_21 0.0085934000
_diffrn_orient_matrix_UB_22 0.1528274000
_diffrn_orient_matrix_UB_23 -0.0025991000
_diffrn_orient_matrix_UB_31 0.1165229000
_diffrn_orient_matrix_UB_32 -0.0011342000
_diffrn_orient_matrix_UB_33 0.0803601000
_diffrn_radiation_monochromator mirror
_diffrn_radiation_type CuK\a
_diffrn_radiation_wavelength 1.54184
_diffrn_reflns_av_R_equivalents 0.0165
_diffrn_reflns_av_unetI/netI 0.0273
_diffrn_reflns_Laue_measured_fraction_full 0.993
_diffrn_reflns_Laue_measured_fraction_max 0.993
_diffrn_reflns_limit_h_max 10
_diffrn_reflns_limit_h_min -8
_diffrn_reflns_limit_k_max 12
_diffrn_reflns_limit_k_min -12
_diffrn_reflns_limit_l_max 18
_diffrn_reflns_limit_l_min -17
_diffrn_reflns_number 4668
_diffrn_reflns_point_group_measured_fraction_full 0.993
_diffrn_reflns_point_group_measured_fraction_max 0.993
_diffrn_reflns_theta_full 67.684
_diffrn_reflns_theta_max 68.988
_diffrn_reflns_theta_min 5.242
_diffrn_source 'SuperNova (Cu) X-ray Source'
_exptl_absorpt_coefficient_mu 0.671
_exptl_absorpt_correction_T_max 0.966
_exptl_absorpt_correction_T_min 0.908
_exptl_absorpt_correction_type analytical
_exptl_absorpt_process_details
;
CrysAlisPro, Agilent Technologies,
Version 1.171.36.28 (release 01-02-2013 CrysAlis171 .NET)
(compiled Feb  1 2013,16:14:44)
Analytical numeric absorption correction using a multifaceted crystal
            model based on expressions derived by R.C. Clark & J.S. Reid.
(Clark, R. C. & Reid, J. S. (1995). Acta Cryst. A51, 887-897)
;
_exptl_crystal_colour 'dark green'
_exptl_crystal_colour_modifier dark
_exptl_crystal_colour_primary green
_exptl_crystal_density_diffrn 1.372
_exptl_crystal_description plate
_exptl_crystal_F_000 596
_exptl_crystal_size_max 0.2265
_exptl_crystal_size_mid 0.1017
_exptl_crystal_size_min 0.0688
_refine_diff_density_max 0.184
_refine_diff_density_min -0.162
_refine_diff_density_rms 0.038
_refine_ls_extinction_method none
_refine_ls_goodness_of_fit_ref 1.020
_refine_ls_hydrogen_treatment constr
_refine_ls_matrix_type full
_refine_ls_number_parameters 199
_refine_ls_number_reflns 2553
_refine_ls_number_restraints 0
_refine_ls_restrained_S_all 1.020
_refine_ls_R_factor_all 0.0442
_refine_ls_R_factor_gt 0.0354
_refine_ls_shift/su_max 0.000
_refine_ls_shift/su_mean 0.000
_refine_ls_structure_factor_coef Fsqd
_refine_ls_weighting_details 'w=1/[\s^2^(Fo^2^)+(0.0578P)^2^+0.1333P] where P=(Fo^2^+2Fc^2^)/3'
_refine_ls_weighting_scheme calc
_refine_ls_wR_factor_gt 0.0940
_refine_ls_wR_factor_ref 0.1007
_reflns_Friedel_coverage 0.000
_reflns_number_gt 2117
_reflns_number_total 2553
_reflns_threshold_expression 'I > 2\s(I)'
_cod_data_source_file ic402954p_si_002.cif
_cod_data_source_block im01-91-red2
_cod_original_cell_volume 1381.44(10)
_cod_database_code 4337590
_shelxl_version_number 2013-3
_chemical_oxdiff_formula 'C18 H13 N4'
_shelx_space_group_comment
;
The symmetry employed for this shelxl refinement is uniquely defined
by the following loop, which should always be used as a source of
symmetry information in preference to the above space-group names.
They are only intended as comments.
;
_reflns_odcompleteness_completeness 99.00
_reflns_odcompleteness_iscentric 1
_reflns_odcompleteness_theta 69.95
_olex2_refinement_description
;
1. Fixed Uiso
 At 1.2 times of:
  All C(H) groups
2.a Aromatic/amide H refined with riding coordinates:
 C20(H20), C18(H18), C9(H9), C19(H19), C16(H16), C12(H12), C8(H8), C14(H14),
 C13(H13), C7(H7), C15(H15), C6(H6), C21(H21)
;

loop_
_space_group_symop_operation_xyz
'x, y, z'
'-x+1/2, y+1/2, -z+1/2'
'-x, -y, -z'
'x-1/2, -y-1/2, z-1/2'

loop_
_atom_site_label
_atom_site_type_symbol
_atom_site_fract_x
_atom_site_fract_y
_atom_site_fract_z
_atom_site_U_iso_or_equiv
_atom_site_adp_type
_atom_site_occupancy
_atom_site_site_symmetry_order
_atom_site_calc_flag
_atom_site_refinement_flags_posn
N22 N 0.13699(12) 0.45453(11) 0.23639(6) 0.0239(2) Uani 1 1 d .
N2 N 0.16621(11) 0.65396(10) 0.04851(6) 0.0211(2) Uani 1 1 d .
N1 N 0.07397(11) 0.71256(11) -0.01588(6) 0.0220(2) Uani 1 1 d .
C10 C -0.08274(14) 0.71073(12) -0.01865(8) 0.0210(3) Uani 1 1 d .
N4 N -0.05382(12) 0.57187(10) 0.11034(6) 0.0220(2) Uani 1 1 d .
C17 C 0.20084(14) 0.52352(12) 0.17586(7) 0.0209(3) Uani 1 1 d .
C20 C 0.38714(15) 0.39905(13) 0.30048(8) 0.0281(3) Uani 1 1 d .
H20 H 0.4488 0.3541 0.3447 0.034 Uiso 1 1 calc R
C18 C 0.35732(14) 0.53515(13) 0.17475(8) 0.0253(3) Uani 1 1 d .
H18 H 0.3986 0.5861 0.1313 0.030 Uiso 1 1 calc R
C3 C 0.09497(14) 0.58692(12) 0.10706(7) 0.0200(3) Uani 1 1 d .
C9 C -0.17656(14) 0.77937(13) -0.08129(8) 0.0241(3) Uani 1 1 d .
H9 H -0.1340 0.8304 -0.1242 0.029 Uiso 1 1 calc R
C5 C -0.14460(14) 0.63544(12) 0.04613(8) 0.0214(3) Uani 1 1 d .
C19 C 0.45148(15) 0.47104(14) 0.23810(9) 0.0281(3) Uani 1 1 d .
H19 H 0.5585 0.4766 0.2386 0.034 Uiso 1 1 calc R
C16 C 0.21640(16) 0.90861(14) -0.05030(8) 0.0299(3) Uani 1 1 d .
H16 H 0.2006 0.9448 0.0045 0.036 Uiso 1 1 calc R
C12 C 0.17416(15) 0.73285(13) -0.15555(8) 0.0268(3) Uani 1 1 d .
H12 H 0.1297 0.6499 -0.1725 0.032 Uiso 1 1 calc R
C11 C 0.15486(13) 0.78711(13) -0.07571(7) 0.0215(3) Uani 1 1 d .
C8 C -0.33192(15) 0.77200(14) -0.07995(8) 0.0273(3) Uani 1 1 d .
H8 H -0.3961 0.8190 -0.1220 0.033 Uiso 1 1 calc R
C14 C 0.32475(14) 0.92407(14) -0.18576(9) 0.0299(3) Uani 1 1 d .
H14 H 0.3843 0.9705 -0.2234 0.036 Uiso 1 1 calc R
C13 C 0.26036(15) 0.80274(14) -0.21045(8) 0.0289(3) Uani 1 1 d .
H13 H 0.2752 0.7669 -0.2655 0.035 Uiso 1 1 calc R
C7 C -0.39595(14) 0.69635(14) -0.01757(8) 0.0278(3) Uani 1 1 d .
H7 H -0.5030 0.6917 -0.0177 0.033 Uiso 1 1 calc R
C15 C 0.30209(17) 0.97734(15) -0.10619(9) 0.0338(3) Uani 1 1 d .
H15 H 0.3450 1.0611 -0.0895 0.041 Uiso 1 1 calc R
C6 C -0.30340(14) 0.62827(13) 0.04426(8) 0.0252(3) Uani 1 1 d .
H6 H -0.3475 0.5760 0.0860 0.030 Uiso 1 1 calc R
C21 C 0.23034(15) 0.39377(13) 0.29713(8) 0.0271(3) Uani 1 1 d .
H21 H 0.1867 0.3443 0.3404 0.033 Uiso 1 1 calc R

loop_
_atom_site_aniso_label
_atom_site_aniso_U_11
_atom_site_aniso_U_22
_atom_site_aniso_U_33
_atom_site_aniso_U_23
_atom_site_aniso_U_13
_atom_site_aniso_U_12
N22 0.0260(5) 0.0251(5) 0.0208(5) 0.0005(4) 0.0036(4) 0.0006(4)
N2 0.0215(5) 0.0236(5) 0.0179(5) 0.0013(4) 0.0012(4) 0.0006(4)
N1 0.0213(5) 0.0254(5) 0.0194(5) 0.0028(4) 0.0020(4) 0.0002(4)
C10 0.0227(6) 0.0203(6) 0.0203(5) -0.0034(5) 0.0030(4) -0.0003(5)
N4 0.0225(5) 0.0234(5) 0.0202(5) -0.0005(4) 0.0028(4) -0.0001(4)
C17 0.0255(6) 0.0184(6) 0.0188(5) -0.0021(4) 0.0027(4) 0.0003(5)
C20 0.0324(7) 0.0253(6) 0.0249(6) 0.0020(5) -0.0050(5) 0.0017(5)
C18 0.0253(6) 0.0257(6) 0.0249(6) 0.0027(5) 0.0026(5) -0.0015(5)
C3 0.0233(6) 0.0190(6) 0.0181(5) -0.0023(4) 0.0038(4) 0.0001(4)
C9 0.0280(6) 0.0225(6) 0.0216(6) 0.0007(5) 0.0020(5) 0.0020(5)
C5 0.0229(6) 0.0214(6) 0.0200(6) -0.0032(5) 0.0033(4) 0.0010(5)
C19 0.0238(6) 0.0282(7) 0.0314(7) 0.0000(5) -0.0020(5) -0.0013(5)
C16 0.0369(7) 0.0306(7) 0.0219(6) -0.0002(5) 0.0017(5) -0.0050(6)
C12 0.0311(6) 0.0254(6) 0.0246(6) 0.0014(5) 0.0053(5) 0.0002(5)
C11 0.0197(6) 0.0254(6) 0.0196(6) 0.0054(5) 0.0026(4) 0.0007(5)
C8 0.0271(6) 0.0284(6) 0.0253(6) -0.0018(5) -0.0021(5) 0.0050(5)
C14 0.0216(6) 0.0362(7) 0.0321(7) 0.0147(6) 0.0037(5) 0.0009(5)
C13 0.0307(6) 0.0333(7) 0.0242(6) 0.0045(5) 0.0094(5) 0.0047(5)
C7 0.0196(6) 0.0335(7) 0.0300(7) -0.0040(5) 0.0015(5) 0.0020(5)
C15 0.0363(7) 0.0307(7) 0.0332(7) 0.0062(6) -0.0022(6) -0.0113(6)
C6 0.0227(6) 0.0287(6) 0.0249(6) -0.0004(5) 0.0058(5) -0.0008(5)
C21 0.0332(7) 0.0264(6) 0.0217(6) 0.0035(5) 0.0029(5) 0.0010(5)

loop_
_atom_type_symbol
_atom_type_description
_atom_type_scat_dispersion_real
_atom_type_scat_dispersion_imag
_atom_type_scat_source
C C 0.0181 0.0091 'International Tables Vol C Tables 4.2.6.8 and 6.1.1.4'
H H 0.0000 0.0000 'International Tables Vol C Tables 4.2.6.8 and 6.1.1.4'
N N 0.0311 0.0180 'International Tables Vol C Tables 4.2.6.8 and 6.1.1.4'

loop_
_exptl_crystal_face_index_h
_exptl_crystal_face_index_k
_exptl_crystal_face_index_l
_exptl_crystal_face_perp_dist
_exptl_oxdiff_crystal_face_indexfrac_h
_exptl_oxdiff_crystal_face_indexfrac_k
_exptl_oxdiff_crystal_face_indexfrac_l
_exptl_oxdiff_crystal_face_x
_exptl_oxdiff_crystal_face_y
_exptl_oxdiff_crystal_face_z
3 0 7 0.0508 3.0000 0.0000 7.0000 -0.0182 0.0076 0.9121
-3 -2 9 0.0469 -3.0000 -2.0000 9.0000 -0.8987 -0.3548 0.3759
6 -1 -3 0.0390 6.0000 -1.0000 -3.0000 0.9646 -0.0935 0.4592
-6 -1 2 0.0337 -6.0000 -1.0000 2.0000 -0.8891 -0.2096 -0.5373
2 1 -9 0.0337 2.0000 1.0000 -9.0000 0.7771 0.1934 -0.4913
6 1 -1 0.0374 6.0000 1.0000 -1.0000 0.8307 0.2070 0.6176
-3 5 -1 0.0785 -3.0000 5.0000 -1.0000 -0.3749 0.7410 -0.4356
-4 -4 4 0.0569 -4.0000 -4.0000 4.0000 -0.7199 -0.6561 -0.1401
2 6 2 0.1038 2.0000 6.0000 2.0000 0.0922 0.9290 0.3870
-1 5 -6 0.0712 -1.0000 5.0000 -6.0000 0.1773 0.7711 -0.6044
5 1 -7 0.0344 5.0000 1.0000 -7.0000 1.0508 0.2140 0.0190
-5 -1 7 0.0344 -5.0000 -1.0000 7.0000 -1.0508 -0.2140 -0.0190
0 -6 4 0.0840 0.0000 -6.0000 4.0000 -0.1821 -0.9274 0.3282
0 6 -4 0.0840 -0.0000 6.0000 -4.0000 0.1821 0.9274 -0.3282
-3 0 -7 0.0508 -3.0000 -0.0000 -7.0000 0.0182 -0.0076 -0.9121
4 -5 1 0.0801 4.0000 -5.0000 1.0000 0.5051 -0.7324 0.5521
-4 1 8 0.0426 -4.0000 1.0000 8.0000 -0.9962 0.0977 0.1757

loop_
_geom_angle_atom_site_label_1
_geom_angle_atom_site_label_2
_geom_angle_atom_site_label_3
_geom_angle
C21 N22 C17 117.20(11)
C3 N2 N1 115.33(10)
N2 N1 C10 122.92(10)
N2 N1 C11 113.51(9)
C10 N1 C11 123.30(10)
N1 C10 C9 122.67(11)
N1 C10 C5 116.36(11)
C9 C10 C5 120.97(11)
C3 N4 C5 115.37(10)
N22 C17 C18 122.89(11)
N22 C17 C3 116.42(11)
C18 C17 C3 120.68(11)
C19 C20 H20 120.8
C19 C20 C21 118.50(12)
C21 C20 H20 120.8
C17 C18 H18 120.6
C19 C18 C17 118.81(12)
C19 C18 H18 120.6
N2 C3 C17 113.33(10)
N4 C3 N2 128.16(11)
N4 C3 C17 118.51(11)
C10 C9 H9 120.4
C8 C9 C10 119.17(12)
C8 C9 H9 120.4
N4 C5 C10 121.70(11)
N4 C5 C6 120.17(11)
C6 C5 C10 118.12(11)
C20 C19 C18 118.85(12)
C20 C19 H19 120.6
C18 C19 H19 120.6
C11 C16 H16 120.5
C11 C16 C15 119.05(13)
C15 C16 H16 120.5
C11 C12 H12 120.8
C11 C12 C13 118.42(12)
C13 C12 H12 120.8
C16 C11 N1 118.97(11)
C16 C11 C12 121.74(12)
C12 C11 N1 119.23(11)
C9 C8 H8 119.5
C9 C8 C7 120.97(12)
C7 C8 H8 119.5
C13 C14 H14 120.1
C15 C14 H14 120.1
C15 C14 C13 119.83(12)
C12 C13 H13 119.6
C14 C13 C12 120.76(12)
C14 C13 H13 119.6
C8 C7 H7 120.0
C6 C7 C8 119.92(11)
C6 C7 H7 120.0
C16 C15 H15 119.9
C14 C15 C16 120.19(13)
C14 C15 H15 119.9
C5 C6 H6 119.6
C7 C6 C5 120.82(12)
C7 C6 H6 119.6
N22 C21 C20 123.74(12)
N22 C21 H21 118.1
C20 C21 H21 118.1

loop_
_geom_bond_atom_site_label_1
_geom_bond_atom_site_label_2
_geom_bond_distance
N22 C17 1.3401(16)
N22 C21 1.3399(16)
N2 N1 1.3625(14)
N2 C3 1.3411(16)
N1 C10 1.3863(16)
N1 C11 1.4412(15)
C10 C9 1.3989(17)
C10 C5 1.4144(17)
N4 C3 1.3343(16)
N4 C5 1.3764(16)
C17 C18 1.3945(18)
C17 C3 1.4943(16)
C20 H20 0.9500
C20 C19 1.3793(19)
C20 C21 1.3875(19)
C18 H18 0.9500
C18 C19 1.3857(18)
C9 H9 0.9500
C9 C8 1.3821(18)
C5 C6 1.4077(17)
C19 H19 0.9500
C16 H16 0.9500
C16 C11 1.3808(19)
C16 C15 1.3943(19)
C12 H12 0.9500
C12 C11 1.3827(18)
C12 C13 1.3924(18)
C8 H8 0.9500
C8 C7 1.3976(19)
C14 H14 0.9500
C14 C13 1.386(2)
C14 C15 1.382(2)
C13 H13 0.9500
C7 H7 0.9500
C7 C6 1.3822(18)
C15 H15 0.9500
C6 H6 0.9500
C21 H21 0.9500

loop_
_geom_torsion_atom_site_label_1
_geom_torsion_atom_site_label_2
_geom_torsion_atom_site_label_3
_geom_torsion_atom_site_label_4
_geom_torsion
N22 C17 C18 C19 1.04(19)
N22 C17 C3 N2 -179.81(10)
N22 C17 C3 N4 0.37(16)
N2 N1 C10 C9 175.10(11)
N2 N1 C10 C5 -4.63(17)
N2 N1 C11 C16 -74.73(14)
N2 N1 C11 C12 102.64(13)
N1 N2 C3 N4 -0.70(18)
N1 N2 C3 C17 179.50(9)
N1 C10 C9 C8 179.66(12)
N1 C10 C5 N4 2.48(17)
N1 C10 C5 C6 -178.41(11)
C10 N1 C11 C16 99.53(14)
C10 N1 C11 C12 -83.10(15)
C10 C9 C8 C7 -0.54(19)
C10 C5 C6 C7 -1.98(19)
N4 C5 C6 C7 177.14(11)
C17 N22 C21 C20 0.20(19)
C17 C18 C19 C20 -0.61(19)
C18 C17 C3 N2 -0.88(16)
C18 C17 C3 N4 179.30(11)
C3 N2 N1 C10 3.78(16)
C3 N2 N1 C11 178.07(10)
C3 N4 C5 C10 0.25(16)
C3 N4 C5 C6 -178.84(11)
C3 C17 C18 C19 -177.82(11)
C9 C10 C5 N4 -177.25(11)
C9 C10 C5 C6 1.86(18)
C9 C8 C7 C6 0.4(2)
C5 C10 C9 C8 -0.63(18)
C5 N4 C3 N2 -1.24(18)
C5 N4 C3 C17 178.55(10)
C19 C20 C21 N22 0.2(2)
C11 N1 C10 C9 1.37(19)
C11 N1 C10 C5 -178.36(11)
C11 C16 C15 C14 0.0(2)
C11 C12 C13 C14 -0.25(19)
C8 C7 C6 C5 0.9(2)
C13 C12 C11 N1 -176.20(11)
C13 C12 C11 C16 1.09(19)
C13 C14 C15 C16 0.8(2)
C15 C16 C11 N1 176.34(12)
C15 C16 C11 C12 -1.0(2)
C15 C14 C13 C12 -0.7(2)
C21 N22 C17 C18 -0.81(18)
C21 N22 C17 C3 178.09(10)
C21 C20 C19 C18 0.0(2)
